data_2230701
loop_
_publ_author_name
'Ma, De-Yun'
'Sun, De-En'
'Li, Guo-Qing'

_publ_section_title
;
 <i>catena</i>-Poly[[diaquabis(formato-\k<i>O</i>)cobalt(II)]-\m~2~-2,6-bis(pyridin-4-yl)-4,4'-bipyridine-\k^2^<i>N</i>^2^:<i>N</i>^6^]
;
_journal_coeditor_code HY2424
_journal_issue 7
_journal_name_full 'Acta Crystallographica Section E'
_journal_page_first m913
_journal_paper_doi 10.1107/S1600536811021118
_journal_volume 67
_journal_year 2011
_chemical_formula_iupac '[Co(C H O2)2 (C20 H14 N4) (H2 O)2]'
_chemical_formula_moiety 'C22 H20 Co N4 O6'
_chemical_formula_sum 'C22 H20 Co N4 O6'
_chemical_formula_weight 495.35
_chemical_name_systematic
;
<i>catena</i>-Poly[[diaquabis(formato-\k<i>O</i>)cobalt(II)]-\m~2~-
2,6-bis(pyridin-4-yl)-4,4'-bipyridine-\k^2^<i>N</i>^2^:<i>N</i>^6^]
;
_space_group_IT_number 15
_symmetry_cell_setting monoclinic
_symmetry_space_group_name_Hall '-C 2yc'
_symmetry_space_group_name_H-M 'C 1 2/c 1'
_atom_sites_solution_hydrogens geom
_atom_sites_solution_primary direct
_atom_sites_solution_secondary difmap
_audit_creation_method SHELXL97
_cell_angle_alpha 90.00
_cell_angle_beta 91.28(3)
_cell_angle_gamma 90.00
_cell_formula_units_Z 4
_cell_length_a 24.412(5)
_cell_length_b 11.073(2)
_cell_length_c 7.4117(15)
_cell_measurement_reflns_used 2895
_cell_measurement_temperature 293(2)
_cell_measurement_theta_max 27.89
_cell_measurement_theta_min 2.35
_cell_volume 2003.0(7)
_computing_cell_refinement 'CrystalStructure (Rigaku/MSC, 2002)'
_computing_data_collection 'CrystalStructure (Rigaku/MSC, 2002)'
_computing_data_reduction 'CrystalStructure (Rigaku/MSC, 2002)'
_computing_molecular_graphics
;
SHELXTL (Sheldrick, 2008) and Mercury (Macrae <i>et al.</i>,
2008)
;
_computing_publication_material 'SHELXTL (Sheldrick, 2008)'
_computing_structure_refinement 'SHELXL97 (Sheldrick, 2008)'
_computing_structure_solution 'SHELXS97 (Sheldrick, 2008)'
_diffrn_ambient_temperature 293(2)
_diffrn_measured_fraction_theta_full 0.999
_diffrn_measured_fraction_theta_max 0.999
_diffrn_measurement_device_type 'Rigaku/MSC Mercury CCD'
_diffrn_measurement_method \w
_diffrn_radiation_monochromator graphite
_diffrn_radiation_source 'fine-focus sealed tube'
_diffrn_radiation_type MoK\a
_diffrn_radiation_wavelength 0.71073
_diffrn_reflns_av_R_equivalents 0.0627
_diffrn_reflns_av_sigmaI/netI 0.0548
_diffrn_reflns_limit_h_max 31
_diffrn_reflns_limit_h_min -31
_diffrn_reflns_limit_k_max 14
_diffrn_reflns_limit_k_min -14
_diffrn_reflns_limit_l_max 8
_diffrn_reflns_limit_l_min -9
_diffrn_reflns_number 9417
_diffrn_reflns_theta_full 27.48
_diffrn_reflns_theta_max 27.48
_diffrn_reflns_theta_min 3.11
_exptl_absorpt_coefficient_mu 0.908
_exptl_absorpt_correction_T_max 0.126
_exptl_absorpt_correction_T_min 0.075
_exptl_absorpt_correction_type multi-scan
_exptl_absorpt_process_details '(CrystalStructure; Rigaku/MSC, 2002)'
_exptl_crystal_colour purple
_exptl_crystal_density_diffrn 1.643
_exptl_crystal_density_method 'not measured'
_exptl_crystal_description block
_exptl_crystal_F_000 1020
_exptl_crystal_size_max 0.30
_exptl_crystal_size_mid 0.26
_exptl_crystal_size_min 0.21
_refine_diff_density_max 0.762
_refine_diff_density_min -0.572
_refine_ls_extinction_method none
_refine_ls_goodness_of_fit_ref 1.111
_refine_ls_hydrogen_treatment mixed
_refine_ls_matrix_type full
_refine_ls_number_parameters 160
_refine_ls_number_reflns 2303
_refine_ls_number_restraints 3
_refine_ls_restrained_S_all 1.110
_refine_ls_R_factor_all 0.0745
_refine_ls_R_factor_gt 0.0443
_refine_ls_shift/su_max 0.000
_refine_ls_shift/su_mean 0.000
_refine_ls_structure_factor_coef Fsqd
_refine_ls_weighting_details 'calc w = 1/[\s^2^(Fo^2^)+(0.0400P)^2^+3.0P] where P=(Fo^2^+2Fc^2^)/3'
_refine_ls_weighting_scheme calc
_refine_ls_wR_factor_gt 0.0940
_refine_ls_wR_factor_ref 0.1122
_reflns_number_gt 1544
_reflns_number_total 2303
_reflns_threshold_expression I>2\s(I)
_cod_data_source_file hy2424.cif
_cod_data_source_block I
_cod_original_sg_symbol_H-M 'C 2/c'
_cod_database_code 2230701
_cod_database_fobs_code 2230701

loop_
_symmetry_equiv_pos_as_xyz
'x, y, z'
'-x, y, -z+1/2'
'x+1/2, y+1/2, z'
'-x+1/2, y+1/2, -z+1/2'
'-x, -y, -z'
'x, -y, z-1/2'
'-x+1/2, -y+1/2, -z'
'x+1/2, -y+1/2, z-1/2'

loop_
_atom_site_type_symbol
_atom_site_label
_atom_site_fract_x
_atom_site_fract_y
_atom_site_fract_z
_atom_site_U_iso_or_equiv
_atom_site_adp_type
_atom_site_calc_flag
_atom_site_refinement_flags
_atom_site_occupancy
_atom_site_symmetry_multiplicity
_atom_site_disorder_assembly
_atom_site_disorder_group
Co Co1 0.2500 1.2500 0.0000 0.02543(18) Uani d S 1 2 . .
O O1W 0.30131(10) 1.13065(19) 0.1536(3) 0.0321(5) Uani d D 1 1 . .
H H1W 0.2998(17) 1.132(3) 0.2643(14) 0.048 Uiso d D 1 1 . .
H H2W 0.3056(16) 1.0629(15) 0.110(4) 0.048 Uiso d D 1 1 . .
O O1 0.22769(10) 1.35749(18) 0.2125(3) 0.0329(5) Uani d . 1 1 . .
O O2 0.18853(10) 1.3927(2) 0.4744(3) 0.0384(6) Uani d . 1 1 . .
N N1 0.17914(11) 1.1358(2) 0.0338(3) 0.0271(6) Uani d . 1 1 . .
N N2 0.0000 0.9831(3) 0.2500 0.0285(8) Uani d S 1 2 . .
N N3 0.0000 0.3497(4) 0.2500 0.0466(11) Uani d S 1 2 . .
C C1 0.13056(14) 1.1840(3) 0.0711(4) 0.0308(7) Uani d . 1 1 . .
H H1 0.1269 1.2675 0.0632 0.037 Uiso calc R 1 1 . .
C C2 0.08571(14) 1.1183(3) 0.1202(4) 0.0300(7) Uani d . 1 1 . .
H H2 0.0528 1.1564 0.1458 0.036 Uiso calc R 1 1 . .
C C3 0.09050(13) 0.9933(3) 0.1310(4) 0.0255(7) Uani d . 1 1 . .
C C4 0.13993(14) 0.9416(3) 0.0889(4) 0.0303(7) Uani d . 1 1 . .
H H4 0.1444 0.8583 0.0929 0.036 Uiso calc R 1 1 . .
C C5 0.18262(14) 1.0151(3) 0.0409(4) 0.0290(7) Uani d . 1 1 . .
H H5 0.2157 0.9791 0.0117 0.035 Uiso calc R 1 1 . .
C C6 0.04323(13) 0.9200(3) 0.1906(4) 0.0266(7) Uani d . 1 1 . .
C C7 0.04429(12) 0.7978(2) 0.1879(4) 0.0221(6) Uani d . 1 1 . .
H H7 0.0744 0.7564 0.1447 0.027 Uiso calc R 1 1 . .
C C8 0.0000 0.7374(4) 0.2500 0.0286(9) Uani d S 1 2 . .
C C9 0.0000 0.6031(4) 0.2500 0.0325(10) Uani d S 1 2 . .
C C10 -0.04717(16) 0.5383(3) 0.2075(5) 0.0386(8) Uani d . 1 1 . .
H H10 -0.0800 0.5778 0.1805 0.046 Uiso calc R 1 1 . .
C C11 -0.04431(18) 0.4138(3) 0.2061(5) 0.0466(10) Uani d . 1 1 . .
H H11 -0.0758 0.3716 0.1719 0.056 Uiso calc R 1 1 . .
C C12 0.20695(14) 1.3244(3) 0.3573(4) 0.0297(7) Uani d . 1 1 . .
H H12A 0.2052 1.2418 0.3790 0.036 Uiso calc R 1 1 . .

loop_
_atom_site_aniso_label
_atom_site_aniso_U_11
_atom_site_aniso_U_22
_atom_site_aniso_U_33
_atom_site_aniso_U_12
_atom_site_aniso_U_13
_atom_site_aniso_U_23
Co1 0.0309(3) 0.0234(3) 0.0222(3) -0.0028(3) 0.0045(2) -0.0005(2)
O1W 0.0425(15) 0.0286(11) 0.0252(11) -0.0011(10) 0.0021(10) 0.0004(9)
O1 0.0438(15) 0.0292(11) 0.0259(11) -0.0069(10) 0.0077(10) -0.0032(9)
O2 0.0456(16) 0.0435(13) 0.0265(11) 0.0001(11) 0.0083(10) -0.0030(11)
N1 0.0292(15) 0.0256(12) 0.0267(13) -0.0016(11) 0.0015(11) -0.0010(11)
N2 0.027(2) 0.0286(18) 0.0300(18) 0.000 0.0020(16) 0.000
N3 0.061(3) 0.031(2) 0.048(3) 0.000 0.008(2) 0.000
C1 0.032(2) 0.0239(15) 0.0368(17) 0.0017(13) 0.0008(14) 0.0000(13)
C2 0.0281(19) 0.0259(15) 0.0361(17) 0.0022(13) -0.0003(13) -0.0048(13)
C3 0.0302(18) 0.0239(14) 0.0222(14) 0.0012(12) -0.0013(12) -0.0034(12)
C4 0.035(2) 0.0271(15) 0.0286(15) 0.0027(14) 0.0045(13) -0.0003(13)
C5 0.0306(19) 0.0278(15) 0.0289(15) 0.0000(13) 0.0050(13) -0.0024(13)
C6 0.0289(18) 0.0274(15) 0.0234(14) -0.0002(13) 0.0010(12) -0.0017(13)
C7 0.0202(16) 0.0197(12) 0.0267(14) 0.0008(11) 0.0039(12) -0.0011(12)
C8 0.027(2) 0.029(2) 0.030(2) 0.000 0.0002(17) 0.000
C9 0.037(3) 0.029(2) 0.031(2) 0.000 0.003(2) 0.000
C10 0.040(2) 0.0339(17) 0.0419(19) -0.0055(15) -0.0007(16) 0.0043(15)
C11 0.057(3) 0.0375(19) 0.046(2) -0.0155(18) 0.0002(18) 0.0001(17)
C12 0.0324(19) 0.0323(16) 0.0245(14) -0.0036(14) 0.0025(13) -0.0002(14)

loop_
_atom_type_symbol
_atom_type_description
_atom_type_scat_dispersion_real
_atom_type_scat_dispersion_imag
_atom_type_scat_source
C C 0.0033 0.0016 'International Tables Vol C Tables 4.2.6.8 and 6.1.1.4'
H H 0.0000 0.0000 'International Tables Vol C Tables 4.2.6.8 and 6.1.1.4'
N N 0.0061 0.0033 'International Tables Vol C Tables 4.2.6.8 and 6.1.1.4'
O O 0.0106 0.0060 'International Tables Vol C Tables 4.2.6.8 and 6.1.1.4'
Co Co 0.3494 0.9721 'International Tables Vol C Tables 4.2.6.8 and 6.1.1.4'

loop_
_geom_angle_atom_site_label_1
_geom_angle_atom_site_label_2
_geom_angle_atom_site_label_3
_geom_angle_site_symmetry_1
_geom_angle_site_symmetry_3
_geom_angle
_geom_angle_publ_flag
O1 Co1 O1 . 7_575 180.0 ?
O1 Co1 O1W . 7_575 83.56(9) ?
O1 Co1 O1W 7_575 7_575 96.44(9) ?
O1 Co1 O1W . . 96.44(9) ?
O1 Co1 O1W 7_575 . 83.56(9) ?
O1W Co1 O1W 7_575 . 180.0 ?
O1 Co1 N1 . 7_575 88.67(9) ?
O1 Co1 N1 7_575 7_575 91.33(9) ?
O1W Co1 N1 7_575 7_575 92.16(9) ?
O1W Co1 N1 . 7_575 87.84(9) ?
O1 Co1 N1 . . 91.33(9) ?
O1 Co1 N1 7_575 . 88.67(9) ?
O1W Co1 N1 7_575 . 87.84(9) ?
O1W Co1 N1 . . 92.16(9) ?
N1 Co1 N1 7_575 . 180.0 ?
Co1 O1W H1W . . 119(2) ?
Co1 O1W H2W . . 116(2) ?
H1W O1W H2W . . 114.8(18) ?
C12 O1 Co1 . . 127.3(2) ?
C1 N1 C5 . . 116.5(3) ?
C1 N1 Co1 . . 120.5(2) ?
C5 N1 Co1 . . 122.5(2) ?
C6 N2 C6 . 2 117.5(4) ?
C11 N3 C11 2 . 115.4(4) ?
N1 C1 C2 . . 124.1(3) ?
N1 C1 H1 . . 117.9 ?
C2 C1 H1 . . 117.9 ?
C1 C2 C3 . . 118.5(3) ?
C1 C2 H2 . . 120.8 ?
C3 C2 H2 . . 120.8 ?
C4 C3 C2 . . 118.2(3) ?
C4 C3 C6 . . 122.1(3) ?
C2 C3 C6 . . 119.7(3) ?
C5 C4 C3 . . 119.1(3) ?
C5 C4 H4 . . 120.5 ?
C3 C4 H4 . . 120.5 ?
N1 C5 C4 . . 123.5(3) ?
N1 C5 H5 . . 118.2 ?
C4 C5 H5 . . 118.2 ?
N2 C6 C7 . . 122.6(3) ?
N2 C6 C3 . . 115.6(3) ?
C7 C6 C3 . . 121.7(3) ?
C6 C7 C8 . . 118.1(3) ?
C6 C7 H7 . . 121.0 ?
C8 C7 H7 . . 121.0 ?
C7 C8 C7 . 2 121.1(4) ?
C7 C8 C9 . . 119.5(2) ?
C7 C8 C9 2 . 119.5(2) ?
C10 C9 C10 . 2 117.7(4) ?
C10 C9 C8 . . 121.2(2) ?
C10 C9 C8 2 . 121.2(2) ?
C11 C10 C9 . . 118.4(4) ?
C11 C10 H10 . . 120.8 ?
C9 C10 H10 . . 120.8 ?
N3 C11 C10 . . 125.0(4) ?
N3 C11 H11 . . 117.5 ?
C10 C11 H11 . . 117.5 ?
O2 C12 O1 . . 125.5(3) ?
O2 C12 H12A . . 117.2 ?
O1 C12 H12A . . 117.2 ?

loop_
_geom_bond_atom_site_label_1
_geom_bond_atom_site_label_2
_geom_bond_site_symmetry_2
_geom_bond_distance
_geom_bond_publ_flag
Co1 O1 . 2.057(2) ?
Co1 O1 7_575 2.057(2) ?
Co1 O1W 7_575 2.133(2) ?
Co1 O1W . 2.133(2) ?
Co1 N1 7_575 2.162(3) ?
Co1 N1 . 2.162(3) ?
O1W H1W . 0.820(10) ?
O1W H2W . 0.820(10) ?
O1 C12 . 1.251(3) ?
O2 C12 . 1.243(4) ?
N1 C1 . 1.335(4) ?
N1 C5 . 1.341(4) ?
N2 C6 . 1.348(4) ?
N2 C6 2 1.348(4) ?
N3 C11 2 1.328(5) ?
N3 C11 . 1.328(5) ?
C1 C2 . 1.371(4) ?
C1 H1 . 0.9300 ?
C2 C3 . 1.392(4) ?
C2 H2 . 0.9300 ?
C3 C4 . 1.377(4) ?
C3 C6 . 1.486(4) ?
C4 C5 . 1.375(4) ?
C4 H4 . 0.9300 ?
C5 H5 . 0.9300 ?
C6 C7 . 1.353(4) ?
C7 C8 . 1.361(3) ?
C7 H7 . 0.9300 ?
C8 C7 2 1.361(3) ?
C8 C9 . 1.487(6) ?
C9 C10 . 1.387(4) ?
C9 C10 2 1.387(4) ?
C10 C11 . 1.381(5) ?
C10 H10 . 0.9300 ?
C11 H11 . 0.9300 ?
C12 H12A . 0.9300 ?

loop_
_geom_hbond_atom_site_label_D
_geom_hbond_atom_site_label_H
_geom_hbond_atom_site_label_A
_geom_hbond_site_symmetry_A
_geom_hbond_distance_DH
_geom_hbond_distance_HA
_geom_hbond_distance_DA
_geom_hbond_angle_DHA
O1W H1W O2 7_576 0.820(10) 1.970(10) 2.775(3) 166(4)
O1W H2W O2 4_545 0.820(10) 1.990(10) 2.814(3) 174(3)
C2 H2 N3 1_565 0.93 2.62 3.458(3) 150
C5 H5 O2 4_545 0.93 2.53 3.429(4) 164
